data_4503888
loop_
_publ_author_name
'Awwadi, Firas F.'
'Willett, Roger D.'
'Twamley, Brendan'

_publ_section_title
;
 The Aryl Chlorine&#x2212;Halide Ion Synthon and Its Role in the Control
 of the Crystal Structures of Tetrahalocuprate(II) Ions
;
_journal_issue 4
_journal_name_full 'Crystal Growth &amp; Design'
_journal_page_first 624
_journal_paper_doi 10.1021/cg060153j
_journal_volume 7
_journal_year 2007
_chemical_formula_moiety '2(C5 H5 Cl N), Cl4 Cu'
_chemical_formula_sum 'C10 H10 Cl6 Cu N2'
_chemical_formula_weight 434.44
_chemical_name_common '[2ClPy]2[CuCl4]'
_chemical_name_systematic
; 
 ? 
;
_space_group_IT_number 56
_symmetry_cell_setting orthorhombic
_symmetry_space_group_name_Hall '-P 2ab 2ac'
_symmetry_space_group_name_H-M 'P c c n'
_atom_sites_solution_hydrogens geom
_atom_sites_solution_primary direct
_atom_sites_solution_secondary difmap
_audit_creation_method SHELXL-97
_cell_angle_alpha 90.00
_cell_angle_beta 90.00
_cell_angle_gamma 90.00
_cell_formula_units_Z 4
_cell_length_a 14.711(3)
_cell_length_b 7.8183(12)
_cell_length_c 14.539(3)
_cell_measurement_reflns_used 32
_cell_measurement_temperature 295(2)
_cell_measurement_theta_max 15.82
_cell_measurement_theta_min 4.73
_cell_volume 1672.2(5)
_computing_cell_refinement 'Bruker XSCANS'
_computing_data_collection 'Bruker XSCANS'
_computing_data_reduction 'Bruker SHELXTL'
_computing_molecular_graphics 'XP, Bruker SHELXTL v. 5.10'
_computing_publication_material 'XCIF, Bruker SHELXTL v. 5.10'
_computing_structure_refinement 'XL, Bruker SHELXTL v. 5.10'
_computing_structure_solution 'XS, Bruker SHELXTL v. 5.10'
_diffrn_ambient_temperature 295(2)
_diffrn_measured_fraction_theta_full 0.994
_diffrn_measured_fraction_theta_max 0.994
_diffrn_measurement_device_type 'Siemens P2~1~ upgraded to P4'
_diffrn_measurement_method \w
_diffrn_radiation_monochromator graphite
_diffrn_radiation_source 'normal-focus sealed tube'
_diffrn_radiation_type MoK\a
_diffrn_radiation_wavelength 0.71073
_diffrn_reflns_av_R_equivalents 0.0661
_diffrn_reflns_av_sigmaI/netI 0.0845
_diffrn_reflns_limit_h_max 17
_diffrn_reflns_limit_h_min -1
_diffrn_reflns_limit_k_max 9
_diffrn_reflns_limit_k_min -1
_diffrn_reflns_limit_l_max 17
_diffrn_reflns_limit_l_min -1
_diffrn_reflns_number 1935
_diffrn_reflns_theta_full 25.0
_diffrn_reflns_theta_max 24.77
_diffrn_reflns_theta_min 2.77
_diffrn_standards_decay_% 5
_diffrn_standards_interval_count 100
_diffrn_standards_number 3
_exptl_absorpt_coefficient_mu 2.250
_exptl_absorpt_correction_T_max 0.8063
_exptl_absorpt_correction_T_min 0.4663
_exptl_absorpt_correction_type psi-scan
_exptl_absorpt_process_details 'XPREP, Bruker SHELXTL v. 5.10'
_exptl_crystal_colour yellow
_exptl_crystal_density_diffrn 1.726
_exptl_crystal_density_method 'not measured'
_exptl_crystal_description needle
_exptl_crystal_F_000 860
_exptl_crystal_size_max 0.40
_exptl_crystal_size_mid 0.10
_exptl_crystal_size_min 0.10
_refine_diff_density_max 0.606
_refine_diff_density_min -0.510
_refine_diff_density_rms 0.105
_refine_ls_extinction_method none
_refine_ls_goodness_of_fit_ref 1.031
_refine_ls_hydrogen_treatment constr
_refine_ls_matrix_type full
_refine_ls_number_parameters 87
_refine_ls_number_reflns 1434
_refine_ls_number_restraints 0
_refine_ls_restrained_S_all 1.031
_refine_ls_R_factor_all 0.1185
_refine_ls_R_factor_gt 0.0581
_refine_ls_shift/su_max 0.000
_refine_ls_shift/su_mean 0.000
_refine_ls_structure_factor_coef Fsqd
_refine_ls_weighting_details 'calc w=1/[\s^2^(Fo^2^)+(0.0523P)^2^+0.0615P] where P=(Fo^2^+2Fc^2^)/3'
_refine_ls_weighting_scheme calc
_refine_ls_wR_factor_gt 0.1104
_refine_ls_wR_factor_ref 0.1341
_reflns_number_gt 852
_reflns_number_total 1434
_reflns_threshold_expression >2sigma(I)
_cod_data_source_file cg060153jsi20060319_121532.cif
_cod_data_source_block fa220a
_cod_depositor_comments
;
The following automatic conversions were performed:

'_symmetry_cell_setting' value 'Orthorhombic' changed to
'orthorhombic' according to
/home/saulius/struct/CIF-dictionaries/cif_core.dic dictionary named
'cif_core.dic' version 2.4.1 from 2010-06-29.

Automatic conversion script
Id: cif_fix_values 1715 2011-07-08 13:25:40Z adriana 
;
_cod_original_sg_symbol_H-M Pccn
_cod_database_code 4503888

loop_
_symmetry_equiv_pos_as_xyz
'x, y, z'
'-x+1/2, -y+1/2, z'
'-x, y+1/2, -z+1/2'
'x+1/2, -y, -z+1/2'
'-x, -y, -z'
'x-1/2, y-1/2, -z'
'x, -y-1/2, z-1/2'
'-x-1/2, y, z-1/2'

loop_
_atom_site_label
_atom_site_type_symbol
_atom_site_fract_x
_atom_site_fract_y
_atom_site_fract_z
_atom_site_U_iso_or_equiv
_atom_site_adp_type
_atom_site_occupancy
_atom_site_symmetry_multiplicity
_atom_site_calc_flag
_atom_site_refinement_flags
Cu1 Cu 0.7500 0.2500 0.68576(7) 0.0398(4) Uani 1 2 d S
Cl2 Cl 0.64353(11) 0.0770(2) 0.74222(13) 0.0534(6) Uani 1 1 d .
Cl3 Cl 0.65924(11) 0.4482(2) 0.62033(14) 0.0562(6) Uani 1 1 d .
Cl4 Cl 0.52614(13) 0.2729(3) 0.41824(11) 0.0606(6) Uani 1 1 d .
N1 N 0.4792(3) 0.2424(7) 0.5901(3) 0.0410(13) Uani 1 1 d .
H1A H 0.5300 0.2935 0.5998 0.049 Uiso 1 1 calc R
C1 C 0.4274(5) 0.1980(9) 0.6613(5) 0.052(2) Uani 1 1 d .
H1B H 0.4468 0.2224 0.7207 0.063 Uiso 1 1 calc R
C2 C 0.3736(5) 0.1301(8) 0.4860(5) 0.053(2) Uani 1 1 d .
H2A H 0.3555 0.1076 0.4259 0.063 Uiso 1 1 calc R
C3 C 0.4534(4) 0.2090(8) 0.5037(5) 0.0414(17) Uani 1 1 d .
C4 C 0.3470(5) 0.1175(9) 0.6481(6) 0.058(2) Uani 1 1 d .
H4A H 0.3112 0.0859 0.6980 0.069 Uiso 1 1 calc R
C5 C 0.3194(5) 0.0835(9) 0.5599(6) 0.055(2) Uani 1 1 d .
H5A H 0.2641 0.0290 0.5496 0.066 Uiso 1 1 calc R

loop_
_atom_site_aniso_label
_atom_site_aniso_U_11
_atom_site_aniso_U_22
_atom_site_aniso_U_33
_atom_site_aniso_U_23
_atom_site_aniso_U_13
_atom_site_aniso_U_12
Cu1 0.0307(6) 0.0450(7) 0.0436(7) 0.000 0.000 0.0033(6)
Cl2 0.0409(9) 0.0619(11) 0.0574(12) 0.0116(10) 0.0105(9) -0.0003(9)
Cl3 0.0393(10) 0.0577(12) 0.0717(13) 0.0153(11) -0.0151(10) 0.0024(9)
Cl4 0.0538(11) 0.0806(14) 0.0474(11) 0.0139(12) 0.0122(9) 0.0162(10)
N1 0.028(3) 0.051(4) 0.043(3) -0.004(3) -0.010(3) 0.001(3)
C1 0.046(4) 0.066(6) 0.045(5) 0.003(4) 0.005(4) 0.017(4)
C2 0.056(5) 0.058(5) 0.044(4) 0.000(4) -0.016(4) 0.005(4)
C3 0.038(4) 0.042(4) 0.044(4) 0.006(4) 0.001(3) 0.009(3)
C4 0.044(4) 0.066(5) 0.064(5) 0.013(5) 0.019(4) 0.007(4)
C5 0.040(4) 0.049(5) 0.075(6) -0.001(5) -0.010(4) -0.007(4)

loop_
_atom_type_symbol
_atom_type_description
_atom_type_scat_dispersion_real
_atom_type_scat_dispersion_imag
_atom_type_scat_source
C C 0.0033 0.0016 'International Tables Vol C Tables 4.2.6.8 and 6.1.1.4'
H H 0.0000 0.0000 'International Tables Vol C Tables 4.2.6.8 and 6.1.1.4'
N N 0.0061 0.0033 'International Tables Vol C Tables 4.2.6.8 and 6.1.1.4'
Cl Cl 0.1484 0.1585 'International Tables Vol C Tables 4.2.6.8 and 6.1.1.4'
Cu Cu 0.3201 1.2651 'International Tables Vol C Tables 4.2.6.8 and 6.1.1.4'

loop_
_geom_angle_atom_site_label_1
_geom_angle_atom_site_label_2
_geom_angle_atom_site_label_3
_geom_angle
_geom_angle_site_symmetry_1
_geom_angle_site_symmetry_3
Cl2 Cu1 Cl2 136.73(11) 2_655 .
Cl2 Cu1 Cl3 98.88(7) 2_655 .
Cl2 Cu1 Cl3 99.01(7) . .
Cl2 Cu1 Cl3 99.01(7) 2_655 2_655
Cl2 Cu1 Cl3 98.89(7) . 2_655
Cl3 Cu1 Cl3 130.12(11) . 2_655
C1 N1 C3 121.2(6) . .
C1 N1 H1A 119.4 . .
C3 N1 H1A 119.4 . .
N1 C1 C4 120.7(7) . .
N1 C1 H1B 119.6 . .
C4 C1 H1B 119.6 . .
C3 C2 C5 118.2(7) . .
C3 C2 H2A 120.9 . .
C5 C2 H2A 120.9 . .
N1 C3 C2 120.9(6) . .
N1 C3 Cl4 116.6(5) . .
C2 C3 Cl4 122.5(6) . .
C1 C4 C5 118.8(7) . .
C1 C4 H4A 120.6 . .
C5 C4 H4A 120.6 . .
C4 C5 C2 120.2(7) . .
C4 C5 H5A 119.9 . .
C2 C5 H5A 119.9 . .

loop_
_geom_bond_atom_site_label_1
_geom_bond_atom_site_label_2
_geom_bond_distance
_geom_bond_site_symmetry_2
Cu1 Cl2 2.2265(18) 2_655
Cu1 Cl2 2.2265(18) .
Cu1 Cl3 2.2559(17) .
Cu1 Cl3 2.2560(17) 2_655
Cl4 C3 1.714(7) .
N1 C1 1.331(8) .
N1 C3 1.338(7) .
N1 H1A 0.8600 .
C1 C4 1.353(10) .
C1 H1B 0.9300 .
C2 C3 1.352(9) .
C2 C5 1.387(9) .
C2 H2A 0.9300 .
C4 C5 1.371(10) .
C4 H4A 0.9300 .
C5 H5A 0.9300 .
